data_7221342
loop_
_publ_author_name
'Eulenberger, G.'

_publ_section_title
;
 Tl2 Sn2 S5, a thallium(I) thiostannate(IV) with fivefold coordinated tin
;
_journal_name_full
;
Zeitschrift fuer Naturforschung, Teil B. Anorganische Chemie, Organische 
Chemie (33,1978-41,1986)
;
_journal_page_first 687
_journal_page_last 690
_journal_volume 36
_journal_year 1981
_chemical_formula_sum 'S5 Sn2 Tl2'
_chemical_name_systematic 'Tl2 (Sn2 S5)'
_space_group_IT_number 15
_symmetry_space_group_name_Hall '-C 2yc'
_symmetry_space_group_name_H-M 'C 1 2/c 1'
_cell_angle_alpha 90
_cell_angle_beta 108.6
_cell_angle_gamma 90
_cell_formula_units_Z 4
_cell_length_a 11.115
_cell_length_b 7.723
_cell_length_c 11.492
_cell_volume 934.961
_citation_journal_id_ASTM ZNBAD2
_cod_data_source_file Eulenberger_ZNBAD2_1981_1484.cif
_cod_data_source_block S5Sn2Tl2
_cod_original_cell_volume 934.9606
_cod_database_code 7221342

loop_
_symmetry_equiv_pos_as_xyz
x,y,z
-x,y,-z+1/2
-x,-y,-z
x,-y,z-1/2
x+1/2,y+1/2,z
-x+1/2,y+1/2,-z+1/2
-x+1/2,-y+1/2,-z
x+1/2,-y+1/2,z-1/2

loop_
_atom_site_label
_atom_site_type_symbol
_atom_site_fract_x
_atom_site_fract_y
_atom_site_fract_z
_atom_site_occupancy
_atom_site_U_iso_or_equiv
Tl1 Tl+1 0.22055 0.3265 0.3176 1 0.0
S1 S-2 0.3043 0.0517 0.9616 1 0.0
S3 S-2 0 0.3199 0.75 1 0.0
Sn1 Sn+4 0.40613 0.3454 0.05926 1 0.0
S2 S-2 0.0124 0.1391 0.1147 1 0.0
